data_7151265
loop_
_publ_author_name
'Fox, David J.'
'Parris, Sean'
'Pedersen, Daniel Sejer'
'Tyzack, Charles R.'
'Warren, Stuart'

_publ_section_title
;
 Asymmetric synthesis of cyclopropanes and dihydrofurans based on
 phosphine oxide chemistry.
;
_journal_issue 16
_journal_name_full 'Organic &amp; biomolecular chemistry'
_journal_page_first 3108
_journal_page_last 3112
_journal_paper_doi 10.1039/b606874j
_journal_volume 4
_journal_year 2006
_chemical_absolute_configuration
;
Flack parameter 0.01(13)
;
_chemical_formula_moiety 'C29 H24 N3 O2 P'
_chemical_formula_sum 'C29 H24 N3 O2 P'
_chemical_formula_weight 477.48
_chemical_name_systematic
;
?
;
_space_group_IT_number 1
_symmetry_cell_setting triclinic
_symmetry_space_group_name_Hall 'P 1'
_symmetry_space_group_name_H-M 'P 1'
_atom_sites_solution_hydrogens geom
_atom_sites_solution_primary direct
_atom_sites_solution_secondary difmap
_audit_creation_method SHELXL-97
_cell_angle_alpha 83.267(2)
_cell_angle_beta 83.693(2)
_cell_angle_gamma 74.518(2)
_cell_formula_units_Z 2
_cell_length_a 8.4713(3)
_cell_length_b 8.5479(3)
_cell_length_c 17.4621(6)
_cell_measurement_reflns_used 14018
_cell_measurement_temperature 180(2)
_cell_measurement_theta_max 27.48
_cell_measurement_theta_min 1.00
_cell_volume 1206.09(7)
_computing_cell_refinement 'HKL Scalepack (Otwinowski & Minor 1997)'
_computing_data_collection 'Collect (Nonius B.V. 1998)'
_computing_data_reduction
;
HKL Denzo and Scalepack (Otwinowski & Minor 1997)
;
_computing_publication_material 'SHELXL-97 (Sheldrick 1997)'
_computing_structure_refinement 'SHELXL-97 (Sheldrick 1997)'
_computing_structure_solution 'SIR-92 (Altomare et al. 1994)'
_diffrn_ambient_temperature 180(2)
_diffrn_measured_fraction_theta_full 0.984
_diffrn_measured_fraction_theta_max 0.984
_diffrn_measurement_device_type 'Nonius Kappa CCD'
_diffrn_measurement_method 'Thin slice \w and \f scans'
_diffrn_radiation_source 'fine-focus sealed tube'
_diffrn_radiation_type MoK\a
_diffrn_radiation_wavelength 0.71073
_diffrn_reflns_av_R_equivalents 0.0677
_diffrn_reflns_av_sigmaI/netI 0.0950
_diffrn_reflns_limit_h_max 10
_diffrn_reflns_limit_h_min -10
_diffrn_reflns_limit_k_max 11
_diffrn_reflns_limit_k_min -11
_diffrn_reflns_limit_l_max 22
_diffrn_reflns_limit_l_min -22
_diffrn_reflns_number 12870
_diffrn_reflns_theta_full 27.55
_diffrn_reflns_theta_max 27.55
_diffrn_reflns_theta_min 3.54
_exptl_absorpt_coefficient_mu 0.146
_exptl_absorpt_correction_T_max 1.003
_exptl_absorpt_correction_T_min 0.907
_exptl_absorpt_correction_type multi-scan
_exptl_absorpt_process_details
;
multi-scan from symmetry-related measurements
Sortav (Blessing 1995)
;
_exptl_crystal_colour colourless
_exptl_crystal_density_diffrn 1.315
_exptl_crystal_density_method 'not measured'
_exptl_crystal_description block
_exptl_crystal_F_000 500
_exptl_crystal_size_max 0.16
_exptl_crystal_size_mid 0.10
_exptl_crystal_size_min 0.07
_refine_diff_density_max 0.601
_refine_diff_density_min -0.382
_refine_diff_density_rms 0.098
_refine_ls_abs_structure_details 'Flack H D (1983), Acta Cryst. A39, 876-881'
_refine_ls_abs_structure_Flack 0.01(13)
_refine_ls_extinction_method none
_refine_ls_goodness_of_fit_ref 1.106
_refine_ls_hydrogen_treatment constr
_refine_ls_matrix_type full
_refine_ls_number_parameters 631
_refine_ls_number_reflns 8246
_refine_ls_number_restraints 3
_refine_ls_restrained_S_all 1.105
_refine_ls_R_factor_all 0.0967
_refine_ls_R_factor_gt 0.0696
_refine_ls_shift/su_max 0.001
_refine_ls_shift/su_mean 0.000
_refine_ls_structure_factor_coef Fsqd
_refine_ls_weighting_details 'calc w=1/[\s^2^(Fo^2^)+(0.0783P)^2^+1.0712P] where P=(Fo^2^+2Fc^2^)/3'
_refine_ls_weighting_scheme calc
_refine_ls_wR_factor_gt 0.1647
_refine_ls_wR_factor_ref 0.1860
_reflns_number_gt 6485
_reflns_number_total 8246
_reflns_threshold_expression >2sigma(I)
_cod_data_source_file b606874j.txt
_cod_data_source_block sw0501
_cod_depositor_comments
;
The following automatic conversions were performed:
'_symmetry_cell_setting' value 'Triclinic' changed to 'triclinic'
according to '/home/saulius/struct/CIF-dictionaries/cif_core.dic'
dictionary named 'cif_core.dic' version 2.4.1 from 2010-06-29.

Automatic conversion script
Id: cif_fix_enum 1527 2010-12-29 10:47:43Z saulius 
;
_cod_original_sg_symbol_H-M P1
_cod_database_code 7151265

loop_
_symmetry_equiv_pos_as_xyz
'x, y, z'

loop_
_atom_site_label
_atom_site_type_symbol
_atom_site_fract_x
_atom_site_fract_y
_atom_site_fract_z
_atom_site_U_iso_or_equiv
_atom_site_adp_type
_atom_site_occupancy
_atom_site_symmetry_multiplicity
_atom_site_calc_flag
_atom_site_refinement_flags
_atom_site_disorder_assembly
_atom_site_disorder_group
P1_1 P -0.02607(14) 0.46372(15) 0.16577(7) 0.0266(3) Uani 1 1 d . . .
O1_1 O 0.1103(5) 0.3454(4) 0.3833(2) 0.0372(9) Uani 1 1 d . . .
O2_1 O 0.0959(5) 0.3573(5) 0.1133(2) 0.0339(8) Uani 1 1 d . . .
N1_1 N 0.2067(6) 0.6359(6) 0.3985(3) 0.0455(13) Uani 1 1 d . . .
N2_1 N 0.3404(7) 0.5401(7) 0.4113(3) 0.0460(13) Uani 1 1 d . . .
N3_1 N 0.4684(8) 0.4636(9) 0.4159(4) 0.0718(19) Uani 1 1 d . . .
C1_1 C 0.1086(6) 0.3135(6) 0.3076(3) 0.0283(11) Uani 1 1 d . . .
C2_1 C 0.0123(6) 0.4381(6) 0.2658(3) 0.0292(11) Uani 1 1 d . . .
C3_1 C -0.0614(8) 0.5761(7) 0.3170(3) 0.0382(13) Uani 1 1 d . . .
H3A_1 H -0.1823 0.6127 0.3159 0.046 Uiso 1 1 calc R . .
H3B_1 H -0.0140 0.6702 0.3011 0.046 Uiso 1 1 calc R . .
C4_1 C -0.0123(7) 0.4964(7) 0.3969(3) 0.0348(12) Uani 1 1 d . . .
H4_1 H -0.1104 0.4708 0.4277 0.042 Uiso 1 1 calc R . .
C5_1 C 0.0591(7) 0.6003(7) 0.4425(3) 0.0345(12) Uani 1 1 d . . .
H5_1 H 0.0878 0.5419 0.4942 0.041 Uiso 1 1 calc R . .
C6_1 C -0.0694(7) 0.7609(6) 0.4527(3) 0.0312(12) Uani 1 1 d . . .
C7_1 C -0.0551(8) 0.9048(7) 0.4102(3) 0.0395(13) Uani 1 1 d . . .
H7_1 H 0.0396 0.9072 0.3759 0.047 Uiso 1 1 calc R . .
C8_1 C -0.1831(9) 1.0469(8) 0.4186(4) 0.0490(16) Uani 1 1 d . . .
H8_1 H -0.1744 1.1461 0.3897 0.059 Uiso 1 1 calc R . .
C9_1 C -0.3198(8) 1.0445(8) 0.4677(4) 0.0453(15) Uani 1 1 d . . .
H9_1 H -0.4058 1.1412 0.4727 0.054 Uiso 1 1 calc R . .
C10_1 C -0.3325(8) 0.9001(8) 0.5103(4) 0.0446(14) Uani 1 1 d . . .
H10_1 H -0.4281 0.8984 0.5440 0.054 Uiso 1 1 calc R . .
C11_1 C -0.2083(7) 0.7591(7) 0.5041(3) 0.0375(13) Uani 1 1 d . . .
H11_1 H -0.2167 0.6614 0.5345 0.045 Uiso 1 1 calc R . .
C12_1 C 0.2109(6) 0.1505(6) 0.2914(3) 0.0275(11) Uani 1 1 d . . .
C13_1 C 0.3428(7) 0.0750(7) 0.3360(3) 0.0342(12) Uani 1 1 d . . .
H13_1 H 0.3654 0.1293 0.3764 0.041 Uiso 1 1 calc R . .
C14_1 C 0.4401(8) -0.0779(8) 0.3218(4) 0.0435(14) Uani 1 1 d . . .
H14_1 H 0.5321 -0.1262 0.3510 0.052 Uiso 1 1 calc R . .
C15_1 C 0.4045(8) -0.1609(7) 0.2654(4) 0.0446(15) Uani 1 1 d . . .
H15_1 H 0.4706 -0.2668 0.2562 0.054 Uiso 1 1 calc R . .
C16_1 C 0.2719(8) -0.0889(7) 0.2225(3) 0.0448(15) Uani 1 1 d . . .
H16_1 H 0.2465 -0.1462 0.1840 0.054 Uiso 1 1 calc R . .
C17_1 C 0.1758(8) 0.0656(7) 0.2351(3) 0.0383(13) Uani 1 1 d . . .
H17_1 H 0.0853 0.1139 0.2050 0.046 Uiso 1 1 calc R . .
C18_1 C -0.0436(6) 0.6775(6) 0.1337(3) 0.0280(11) Uani 1 1 d . . .
C19_1 C 0.0747(7) 0.7130(7) 0.0791(3) 0.0372(13) Uani 1 1 d . . .
H19_1 H 0.1610 0.6274 0.0597 0.045 Uiso 1 1 calc R . .
C20_1 C 0.0680(9) 0.8747(9) 0.0520(4) 0.0514(17) Uani 1 1 d . . .
H20_1 H 0.1498 0.8990 0.0143 0.062 Uiso 1 1 calc R . .
C21_1 C -0.0546(9) 0.9971(8) 0.0795(4) 0.0506(17) Uani 1 1 d . . .
H21_1 H -0.0577 1.1068 0.0609 0.061 Uiso 1 1 calc R . .
C22_1 C -0.1746(9) 0.9649(8) 0.1339(4) 0.0479(16) Uani 1 1 d . . .
H22_1 H -0.2600 1.0518 0.1529 0.057 Uiso 1 1 calc R . .
C23_1 C -0.1701(8) 0.8041(7) 0.1610(3) 0.0394(13) Uani 1 1 d . . .
H23_1 H -0.2534 0.7807 0.1981 0.047 Uiso 1 1 calc R . .
C24_1 C -0.2325(6) 0.4404(6) 0.1648(3) 0.0283(11) Uani 1 1 d . . .
C25_1 C -0.3198(7) 0.3902(8) 0.2297(3) 0.0392(13) Uani 1 1 d . . .
H25_1 H -0.2753 0.3728 0.2785 0.047 Uiso 1 1 calc R . .
C26_1 C -0.4735(8) 0.3646(8) 0.2240(4) 0.0503(16) Uani 1 1 d . . .
H26_1 H -0.5344 0.3310 0.2689 0.060 Uiso 1 1 calc R . .
C27_1 C -0.5375(8) 0.3883(9) 0.1524(4) 0.0529(17) Uani 1 1 d . . .
H27_1 H -0.6423 0.3708 0.1484 0.063 Uiso 1 1 calc R . .
C28_1 C -0.4499(9) 0.4368(10) 0.0876(4) 0.061(2) Uani 1 1 d . . .
H28_1 H -0.4931 0.4515 0.0385 0.073 Uiso 1 1 calc R . .
C29_1 C -0.2988(8) 0.4642(9) 0.0936(4) 0.0493(16) Uani 1 1 d . . .
H29_1 H -0.2392 0.4998 0.0486 0.059 Uiso 1 1 calc R . .
P1_2 P 0.30920(15) 0.60181(14) 0.66414(7) 0.0280(3) Uani 1 1 d . . .
O1_2 O 0.1133(5) 0.5936(5) 0.8855(2) 0.0399(9) Uani 1 1 d . . .
N1_2 N 0.0369(6) 0.2987(6) 0.8697(3) 0.0431(12) Uani 1 1 d . . .
C1_2 C 0.1219(7) 0.6572(6) 0.8087(3) 0.0309(11) Uani 1 1 d . . .
O2_2 O 0.2262(5) 0.5279(4) 0.6131(2) 0.0348(9) Uani 1 1 d . . .
N2_2 N -0.1059(7) 0.3765(6) 0.8849(3) 0.0437(12) Uani 1 1 d . . .
C2_2 C 0.2495(6) 0.5724(6) 0.7650(3) 0.0302(11) Uani 1 1 d . . .
N3_2 N -0.2409(7) 0.4416(9) 0.8922(4) 0.0672(18) Uani 1 1 d . . .
C3_2 C 0.3352(7) 0.4209(7) 0.8141(3) 0.0374(13) Uani 1 1 d . . .
H3A_2 H 0.4527 0.4161 0.8164 0.045 Uiso 1 1 calc R . .
H3B_2 H 0.3265 0.3205 0.7938 0.045 Uiso 1 1 calc R . .
C4_2 C 0.2405(7) 0.4435(6) 0.8936(3) 0.0341(12) Uani 1 1 d . . .
H4_2 H 0.3166 0.4532 0.9316 0.041 Uiso 1 1 calc R . .
C5_2 C 0.1563(7) 0.3068(6) 0.9249(3) 0.0322(12) Uani 1 1 d . . .
H5_2 H 0.0950 0.3339 0.9759 0.039 Uiso 1 1 calc R . .
C6_2 C 0.2780(7) 0.1423(6) 0.9357(3) 0.0330(12) Uani 1 1 d . . .
C7_2 C 0.3028(8) 0.0249(7) 0.8833(3) 0.0430(14) Uani 1 1 d . . .
H7_2 H 0.2409 0.0467 0.8393 0.052 Uiso 1 1 calc R . .
C8_2 C 0.4171(9) -0.1225(8) 0.8952(4) 0.0504(16) Uani 1 1 d . . .
H8_2 H 0.4318 -0.2033 0.8602 0.061 Uiso 1 1 calc R . .
C9_2 C 0.5103(9) -0.1527(8) 0.9581(4) 0.0518(17) Uani 1 1 d . . .
H9_2 H 0.5907 -0.2534 0.9654 0.062 Uiso 1 1 calc R . .
C10_2 C 0.4875(9) -0.0385(8) 1.0098(4) 0.0523(17) Uani 1 1 d . . .
H10_2 H 0.5514 -0.0607 1.0531 0.063 Uiso 1 1 calc R . .
C11_2 C 0.3720(8) 0.1088(7) 0.9991(3) 0.0410(14) Uani 1 1 d . . .
H11_2 H 0.3565 0.1876 1.0352 0.049 Uiso 1 1 calc R . .
C12_2 C -0.0139(7) 0.8026(6) 0.7920(3) 0.0322(12) Uani 1 1 d . . .
C13_2 C -0.0860(7) 0.9036(7) 0.8501(4) 0.0396(14) Uani 1 1 d . . .
H13_2 H -0.0459 0.8813 0.9000 0.047 Uiso 1 1 calc R . .
C14_2 C -0.2169(8) 1.0374(8) 0.8345(4) 0.0477(16) Uani 1 1 d . . .
H14_2 H -0.2658 1.1076 0.8738 0.057 Uiso 1 1 calc R . .
C15_2 C -0.2760(8) 1.0688(8) 0.7625(4) 0.0490(16) Uani 1 1 d . . .
H15_2 H -0.3651 1.1610 0.7521 0.059 Uiso 1 1 calc R . .
C16_2 C -0.2070(7) 0.9673(7) 0.7054(4) 0.0399(13) Uani 1 1 d . . .
H16_2 H -0.2489 0.9891 0.6559 0.048 Uiso 1 1 calc R . .
C17_2 C -0.0772(7) 0.8342(7) 0.7200(3) 0.0347(12) Uani 1 1 d . . .
H17_2 H -0.0306 0.7636 0.6806 0.042 Uiso 1 1 calc R . .
C18_2 C 0.2849(6) 0.8176(6) 0.6363(3) 0.0275(11) Uani 1 1 d . . .
C19_2 C 0.2195(7) 0.8793(7) 0.5655(3) 0.0327(12) Uani 1 1 d . . .
H19_2 H 0.1842 0.8102 0.5360 0.039 Uiso 1 1 calc R . .
C20_2 C 0.2059(7) 1.0408(7) 0.5383(3) 0.0373(13) Uani 1 1 d . . .
H20_2 H 0.1596 1.0828 0.4906 0.045 Uiso 1 1 calc R . .
C21_2 C 0.2596(7) 1.1404(7) 0.5803(3) 0.0376(13) Uani 1 1 d . . .
H21_2 H 0.2523 1.2506 0.5611 0.045 Uiso 1 1 calc R . .
C22_2 C 0.3239(7) 1.0803(7) 0.6505(3) 0.0389(13) Uani 1 1 d . . .
H22_2 H 0.3613 1.1491 0.6792 0.047 Uiso 1 1 calc R . .
C23_2 C 0.3339(7) 0.9211(7) 0.6786(3) 0.0338(12) Uani 1 1 d . . .
H23_2 H 0.3748 0.8817 0.7277 0.041 Uiso 1 1 calc R . .
C24_2 C 0.5294(6) 0.5127(6) 0.6575(3) 0.0303(11) Uani 1 1 d . . .
C25_2 C 0.6357(7) 0.5521(7) 0.7040(3) 0.0345(12) Uani 1 1 d . . .
H25_2 H 0.5922 0.6273 0.7417 0.041 Uiso 1 1 calc R . .
C26_2 C 0.8021(7) 0.4828(7) 0.6955(3) 0.0384(13) Uani 1 1 d . . .
H26_2 H 0.8729 0.5105 0.7273 0.046 Uiso 1 1 calc R . .
C27_2 C 0.8665(7) 0.3740(8) 0.6413(4) 0.0447(15) Uani 1 1 d . . .
H27_2 H 0.9817 0.3271 0.6357 0.054 Uiso 1 1 calc R . .
C28_2 C 0.7650(8) 0.3318(7) 0.5948(4) 0.0431(14) Uani 1 1 d . . .
H28_2 H 0.8104 0.2548 0.5580 0.052 Uiso 1 1 calc R . .
C29_2 C 0.5959(7) 0.4026(6) 0.6020(3) 0.0345(12) Uani 1 1 d . . .
H29_2 H 0.5262 0.3761 0.5692 0.041 Uiso 1 1 calc R . .

loop_
_atom_site_aniso_label
_atom_site_aniso_U_11
_atom_site_aniso_U_22
_atom_site_aniso_U_33
_atom_site_aniso_U_23
_atom_site_aniso_U_13
_atom_site_aniso_U_12
P1_1 0.0248(7) 0.0290(7) 0.0255(6) -0.0010(5) -0.0030(5) -0.0063(6)
O1_1 0.053(2) 0.026(2) 0.0278(18) -0.0038(14) -0.0083(17) 0.0010(18)
O2_1 0.032(2) 0.036(2) 0.0310(19) -0.0047(15) 0.0010(15) -0.0039(17)
N1_1 0.037(3) 0.039(3) 0.055(3) 0.004(2) 0.001(2) -0.005(2)
N2_1 0.040(3) 0.053(3) 0.041(3) -0.006(2) -0.002(2) -0.005(3)
N3_1 0.043(4) 0.092(5) 0.060(4) -0.003(3) -0.002(3) 0.014(3)
C1_1 0.030(3) 0.028(3) 0.028(2) -0.002(2) -0.004(2) -0.009(2)
C2_1 0.030(3) 0.029(3) 0.028(3) -0.002(2) -0.007(2) -0.005(2)
C3_1 0.044(3) 0.038(3) 0.031(3) -0.008(2) -0.011(2) -0.002(3)
C4_1 0.038(3) 0.030(3) 0.033(3) -0.001(2) 0.000(2) -0.004(2)
C5_1 0.036(3) 0.038(3) 0.028(3) 0.000(2) -0.003(2) -0.008(2)
C6_1 0.037(3) 0.028(3) 0.029(3) -0.005(2) -0.006(2) -0.007(2)
C7_1 0.041(3) 0.033(3) 0.044(3) -0.003(2) 0.000(3) -0.010(3)
C8_1 0.055(4) 0.031(3) 0.058(4) 0.001(3) -0.011(3) -0.005(3)
C9_1 0.042(3) 0.038(4) 0.050(4) -0.011(3) -0.011(3) 0.005(3)
C10_1 0.041(3) 0.045(4) 0.042(3) -0.006(3) 0.002(3) -0.004(3)
C11_1 0.044(3) 0.032(3) 0.034(3) 0.002(2) 0.002(2) -0.009(3)
C12_1 0.033(3) 0.022(3) 0.027(2) 0.0017(19) 0.001(2) -0.009(2)
C13_1 0.037(3) 0.036(3) 0.030(3) -0.003(2) -0.002(2) -0.009(2)
C14_1 0.035(3) 0.043(4) 0.048(3) 0.002(3) -0.006(3) -0.004(3)
C15_1 0.044(3) 0.029(3) 0.050(3) -0.006(3) 0.009(3) 0.005(3)
C16_1 0.063(4) 0.028(3) 0.043(3) -0.009(2) -0.002(3) -0.010(3)
C17_1 0.047(3) 0.029(3) 0.039(3) 0.001(2) -0.010(3) -0.009(3)
C18_1 0.028(3) 0.029(3) 0.028(2) 0.001(2) -0.004(2) -0.009(2)
C19_1 0.040(3) 0.037(3) 0.035(3) 0.002(2) -0.005(2) -0.013(3)
C20_1 0.062(4) 0.054(4) 0.046(3) 0.011(3) -0.003(3) -0.035(4)
C21_1 0.071(5) 0.032(4) 0.053(4) 0.005(3) -0.014(3) -0.020(3)
C22_1 0.063(4) 0.030(3) 0.049(3) -0.005(3) -0.017(3) -0.004(3)
C23_1 0.046(3) 0.030(3) 0.040(3) -0.003(2) -0.007(3) -0.006(3)
C24_1 0.021(2) 0.027(3) 0.037(3) -0.004(2) -0.004(2) -0.003(2)
C25_1 0.035(3) 0.044(3) 0.039(3) -0.004(2) -0.004(2) -0.010(3)
C26_1 0.042(4) 0.053(4) 0.060(4) -0.003(3) 0.004(3) -0.023(3)
C27_1 0.031(3) 0.056(4) 0.078(5) -0.008(3) -0.008(3) -0.020(3)
C28_1 0.043(4) 0.091(6) 0.055(4) 0.007(4) -0.020(3) -0.029(4)
C29_1 0.043(4) 0.069(5) 0.041(3) 0.010(3) -0.012(3) -0.026(3)
P1_2 0.0307(7) 0.0216(7) 0.0290(6) 0.0000(5) -0.0025(6) -0.0033(6)
O1_2 0.045(2) 0.034(2) 0.0299(19) 0.0016(15) 0.0050(17) 0.0041(18)
N1_2 0.037(3) 0.044(3) 0.044(3) -0.006(2) -0.004(2) -0.003(2)
C1_2 0.035(3) 0.025(3) 0.031(3) 0.000(2) -0.001(2) -0.006(2)
O2_2 0.035(2) 0.027(2) 0.040(2) -0.0030(15) -0.0044(17) -0.0040(17)
N2_2 0.047(3) 0.048(3) 0.035(3) -0.001(2) -0.007(2) -0.010(3)
C2_2 0.034(3) 0.028(3) 0.026(2) 0.003(2) -0.002(2) -0.005(2)
N3_2 0.036(3) 0.091(5) 0.065(4) -0.026(3) -0.005(3) 0.008(3)
C3_2 0.034(3) 0.034(3) 0.034(3) 0.004(2) 0.004(2) 0.003(2)
C4_2 0.038(3) 0.025(3) 0.031(3) 0.003(2) -0.002(2) 0.002(2)
C5_2 0.034(3) 0.033(3) 0.024(2) 0.001(2) -0.003(2) -0.001(2)
C6_2 0.041(3) 0.028(3) 0.028(3) 0.005(2) -0.001(2) -0.010(2)
C7_2 0.061(4) 0.037(3) 0.030(3) 0.003(2) -0.003(3) -0.012(3)
C8_2 0.067(4) 0.035(4) 0.041(3) -0.001(3) 0.000(3) -0.002(3)
C9_2 0.057(4) 0.032(3) 0.054(4) 0.008(3) 0.002(3) 0.002(3)
C10_2 0.057(4) 0.046(4) 0.051(4) 0.007(3) -0.022(3) -0.007(3)
C11_2 0.050(4) 0.033(3) 0.040(3) -0.002(2) -0.008(3) -0.009(3)
C12_2 0.032(3) 0.024(3) 0.038(3) -0.002(2) 0.001(2) -0.005(2)
C13_2 0.039(3) 0.033(3) 0.044(3) -0.006(2) -0.001(3) -0.004(3)
C14_2 0.048(4) 0.033(3) 0.054(4) -0.011(3) 0.010(3) 0.003(3)
C15_2 0.041(3) 0.034(4) 0.061(4) 0.008(3) -0.003(3) 0.002(3)
C16_2 0.031(3) 0.034(3) 0.050(3) 0.002(3) -0.008(3) -0.002(2)
C17_2 0.036(3) 0.029(3) 0.038(3) -0.001(2) -0.002(2) -0.006(2)
C18_2 0.032(3) 0.020(3) 0.029(2) 0.0034(19) -0.002(2) -0.007(2)
C19_2 0.038(3) 0.030(3) 0.030(3) -0.002(2) -0.008(2) -0.005(2)
C20_2 0.037(3) 0.032(3) 0.036(3) 0.006(2) -0.003(2) -0.001(3)
C21_2 0.035(3) 0.021(3) 0.050(3) 0.003(2) 0.006(3) -0.002(2)
C22_2 0.046(3) 0.030(3) 0.043(3) -0.006(2) -0.001(3) -0.012(3)
C23_2 0.039(3) 0.030(3) 0.032(3) -0.001(2) -0.007(2) -0.007(2)
C24_2 0.031(3) 0.024(3) 0.034(3) 0.000(2) -0.001(2) -0.005(2)
C25_2 0.037(3) 0.031(3) 0.035(3) -0.002(2) -0.004(2) -0.008(2)
C26_2 0.033(3) 0.035(3) 0.046(3) 0.001(2) -0.007(3) -0.007(3)
C27_2 0.029(3) 0.040(4) 0.057(4) 0.002(3) 0.004(3) -0.001(3)
C28_2 0.043(3) 0.032(3) 0.045(3) -0.007(2) 0.010(3) 0.002(3)
C29_2 0.042(3) 0.025(3) 0.033(3) -0.001(2) -0.005(2) -0.003(2)

loop_
_atom_type_symbol
_atom_type_description
_atom_type_scat_dispersion_real
_atom_type_scat_dispersion_imag
_atom_type_scat_source
C C 0.0033 0.0016 'International Tables Vol C Tables 4.2.6.8 and 6.1.1.4'
H H 0.0000 0.0000 'International Tables Vol C Tables 4.2.6.8 and 6.1.1.4'
N N 0.0061 0.0033 'International Tables Vol C Tables 4.2.6.8 and 6.1.1.4'
O O 0.0106 0.0060 'International Tables Vol C Tables 4.2.6.8 and 6.1.1.4'
P P 0.1023 0.0942 'International Tables Vol C Tables 4.2.6.8 and 6.1.1.4'

loop_
_geom_angle_atom_site_label_1
_geom_angle_atom_site_label_2
_geom_angle_atom_site_label_3
_geom_angle
_geom_angle_site_symmetry_1
_geom_angle_site_symmetry_3
_geom_angle_publ_flag
O2_1 P1_1 C2_1 116.8(2) . . ?
O2_1 P1_1 C24_1 112.7(2) . . ?
C2_1 P1_1 C24_1 105.1(2) . . ?
O2_1 P1_1 C18_1 110.5(2) . . ?
C2_1 P1_1 C18_1 106.4(2) . . ?
C24_1 P1_1 C18_1 104.4(2) . . ?
C1_1 O1_1 C4_1 108.5(4) . . ?
N2_1 N1_1 C5_1 117.1(5) . . ?
N3_1 N2_1 N1_1 171.9(7) . . ?
C2_1 C1_1 O1_1 112.7(4) . . ?
C2_1 C1_1 C12_1 134.6(5) . . ?
O1_1 C1_1 C12_1 112.7(4) . . ?
C1_1 C2_1 C3_1 108.7(4) . . ?
C1_1 C2_1 P1_1 130.9(4) . . ?
C3_1 C2_1 P1_1 120.2(4) . . ?
C2_1 C3_1 C4_1 102.3(4) . . ?
C2_1 C3_1 H3A_1 111.3 . . ?
C4_1 C3_1 H3A_1 111.3 . . ?
C2_1 C3_1 H3B_1 111.3 . . ?
C4_1 C3_1 H3B_1 111.3 . . ?
H3A_1 C3_1 H3B_1 109.2 . . ?
O1_1 C4_1 C3_1 105.8(4) . . ?
O1_1 C4_1 C5_1 109.4(4) . . ?
C3_1 C4_1 C5_1 114.1(5) . . ?
O1_1 C4_1 H4_1 109.1 . . ?
C3_1 C4_1 H4_1 109.1 . . ?
C5_1 C4_1 H4_1 109.1 . . ?
N1_1 C5_1 C6_1 108.4(5) . . ?
N1_1 C5_1 C4_1 109.7(5) . . ?
C6_1 C5_1 C4_1 108.2(4) . . ?
N1_1 C5_1 H5_1 110.1 . . ?
C6_1 C5_1 H5_1 110.1 . . ?
C4_1 C5_1 H5_1 110.1 . . ?
C7_1 C6_1 C11_1 120.2(5) . . ?
C7_1 C6_1 C5_1 121.7(5) . . ?
C11_1 C6_1 C5_1 118.1(5) . . ?
C6_1 C7_1 C8_1 118.9(5) . . ?
C6_1 C7_1 H7_1 120.5 . . ?
C8_1 C7_1 H7_1 120.5 . . ?
C9_1 C8_1 C7_1 120.9(6) . . ?
C9_1 C8_1 H8_1 119.5 . . ?
C7_1 C8_1 H8_1 119.5 . . ?
C8_1 C9_1 C10_1 119.7(6) . . ?
C8_1 C9_1 H9_1 120.2 . . ?
C10_1 C9_1 H9_1 120.2 . . ?
C11_1 C10_1 C9_1 120.9(6) . . ?
C11_1 C10_1 H10_1 119.6 . . ?
C9_1 C10_1 H10_1 119.6 . . ?
C10_1 C11_1 C6_1 119.5(5) . . ?
C10_1 C11_1 H11_1 120.3 . . ?
C6_1 C11_1 H11_1 120.3 . . ?
C17_1 C12_1 C13_1 118.7(5) . . ?
C17_1 C12_1 C1_1 121.7(5) . . ?
C13_1 C12_1 C1_1 119.5(5) . . ?
C14_1 C13_1 C12_1 120.5(5) . . ?
C14_1 C13_1 H13_1 119.8 . . ?
C12_1 C13_1 H13_1 119.8 . . ?
C13_1 C14_1 C15_1 120.3(5) . . ?
C13_1 C14_1 H14_1 119.9 . . ?
C15_1 C14_1 H14_1 119.9 . . ?
C14_1 C15_1 C16_1 119.5(6) . . ?
C14_1 C15_1 H15_1 120.2 . . ?
C16_1 C15_1 H15_1 120.2 . . ?
C17_1 C16_1 C15_1 120.7(5) . . ?
C17_1 C16_1 H16_1 119.7 . . ?
C15_1 C16_1 H16_1 119.7 . . ?
C16_1 C17_1 C12_1 120.3(5) . . ?
C16_1 C17_1 H17_1 119.8 . . ?
C12_1 C17_1 H17_1 119.8 . . ?
C19_1 C18_1 C23_1 119.3(5) . . ?
C19_1 C18_1 P1_1 117.3(4) . . ?
C23_1 C18_1 P1_1 123.4(4) . . ?
C18_1 C19_1 C20_1 120.0(6) . . ?
C18_1 C19_1 H19_1 120.0 . . ?
C20_1 C19_1 H19_1 120.0 . . ?
C21_1 C20_1 C19_1 120.2(6) . . ?
C21_1 C20_1 H20_1 119.9 . . ?
C19_1 C20_1 H20_1 119.9 . . ?
C20_1 C21_1 C22_1 121.0(6) . . ?
C20_1 C21_1 H21_1 119.5 . . ?
C22_1 C21_1 H21_1 119.5 . . ?
C21_1 C22_1 C23_1 119.5(6) . . ?
C21_1 C22_1 H22_1 120.3 . . ?
C23_1 C22_1 H22_1 120.3 . . ?
C18_1 C23_1 C22_1 120.1(6) . . ?
C18_1 C23_1 H23_1 120.0 . . ?
C22_1 C23_1 H23_1 120.0 . . ?
C25_1 C24_1 C29_1 119.4(5) . . ?
C25_1 C24_1 P1_1 123.0(4) . . ?
C29_1 C24_1 P1_1 117.5(4) . . ?
C24_1 C25_1 C26_1 120.0(6) . . ?
C24_1 C25_1 H25_1 120.0 . . ?
C26_1 C25_1 H25_1 120.0 . . ?
C27_1 C26_1 C25_1 119.9(6) . . ?
C27_1 C26_1 H26_1 120.1 . . ?
C25_1 C26_1 H26_1 120.1 . . ?
C28_1 C27_1 C26_1 120.1(6) . . ?
C28_1 C27_1 H27_1 119.9 . . ?
C26_1 C27_1 H27_1 119.9 . . ?
C27_1 C28_1 C29_1 119.9(6) . . ?
C27_1 C28_1 H28_1 120.1 . . ?
C29_1 C28_1 H28_1 120.1 . . ?
C28_1 C29_1 C24_1 120.7(6) . . ?
C28_1 C29_1 H29_1 119.6 . . ?
C24_1 C29_1 H29_1 119.6 . . ?
O2_2 P1_2 C2_2 114.9(2) . . ?
O2_2 P1_2 C24_2 111.5(2) . . ?
C2_2 P1_2 C24_2 103.6(2) . . ?
O2_2 P1_2 C18_2 111.8(2) . . ?
C2_2 P1_2 C18_2 109.3(2) . . ?
C24_2 P1_2 C18_2 105.0(2) . . ?
C1_2 O1_2 C4_2 108.2(4) . . ?
N2_2 N1_2 C5_2 115.3(5) . . ?
C2_2 C1_2 O1_2 113.7(4) . . ?
C2_2 C1_2 C12_2 133.5(5) . . ?
O1_2 C1_2 C12_2 112.8(4) . . ?
N3_2 N2_2 N1_2 172.6(6) . . ?
C1_2 C2_2 C3_2 108.2(4) . . ?
C1_2 C2_2 P1_2 130.5(4) . . ?
C3_2 C2_2 P1_2 120.9(4) . . ?
C2_2 C3_2 C4_2 102.8(4) . . ?
C2_2 C3_2 H3A_2 111.2 . . ?
C4_2 C3_2 H3A_2 111.2 . . ?
C2_2 C3_2 H3B_2 111.2 . . ?
C4_2 C3_2 H3B_2 111.2 . . ?
H3A_2 C3_2 H3B_2 109.1 . . ?
O1_2 C4_2 C3_2 106.9(4) . . ?
O1_2 C4_2 C5_2 107.5(4) . . ?
C3_2 C4_2 C5_2 114.6(5) . . ?
O1_2 C4_2 H4_2 109.3 . . ?
C3_2 C4_2 H4_2 109.3 . . ?
C5_2 C4_2 H4_2 109.3 . . ?
N1_2 C5_2 C6_2 109.2(4) . . ?
N1_2 C5_2 C4_2 108.9(4) . . ?
C6_2 C5_2 C4_2 112.4(4) . . ?
N1_2 C5_2 H5_2 108.8 . . ?
C6_2 C5_2 H5_2 108.8 . . ?
C4_2 C5_2 H5_2 108.8 . . ?
C11_2 C6_2 C7_2 119.0(5) . . ?
C11_2 C6_2 C5_2 118.6(5) . . ?
C7_2 C6_2 C5_2 122.4(5) . . ?
C8_2 C7_2 C6_2 120.2(6) . . ?
C8_2 C7_2 H7_2 119.9 . . ?
C6_2 C7_2 H7_2 119.9 . . ?
C7_2 C8_2 C9_2 120.0(6) . . ?
C7_2 C8_2 H8_2 120.0 . . ?
C9_2 C8_2 H8_2 120.0 . . ?
C10_2 C9_2 C8_2 120.5(6) . . ?
C10_2 C9_2 H9_2 119.8 . . ?
C8_2 C9_2 H9_2 119.8 . . ?
C9_2 C10_2 C11_2 120.2(6) . . ?
C9_2 C10_2 H10_2 119.9 . . ?
C11_2 C10_2 H10_2 119.9 . . ?
C10_2 C11_2 C6_2 120.2(6) . . ?
C10_2 C11_2 H11_2 119.9 . . ?
C6_2 C11_2 H11_2 119.9 . . ?
C13_2 C12_2 C17_2 119.6(5) . . ?
C13_2 C12_2 C1_2 119.8(5) . . ?
C17_2 C12_2 C1_2 120.5(5) . . ?
C14_2 C13_2 C12_2 119.5(6) . . ?
C14_2 C13_2 H13_2 120.3 . . ?
C12_2 C13_2 H13_2 120.3 . . ?
C15_2 C14_2 C13_2 120.2(6) . . ?
C15_2 C14_2 H14_2 119.9 . . ?
C13_2 C14_2 H14_2 119.9 . . ?
C16_2 C15_2 C14_2 120.4(6) . . ?
C16_2 C15_2 H15_2 119.8 . . ?
C14_2 C15_2 H15_2 119.8 . . ?
C15_2 C16_2 C17_2 120.1(6) . . ?
C15_2 C16_2 H16_2 120.0 . . ?
C17_2 C16_2 H16_2 120.0 . . ?
C16_2 C17_2 C12_2 120.3(5) . . ?
C16_2 C17_2 H17_2 119.9 . . ?
C12_2 C17_2 H17_2 119.9 . . ?
C23_2 C18_2 C19_2 118.8(5) . . ?
C23_2 C18_2 P1_2 124.2(4) . . ?
C19_2 C18_2 P1_2 116.8(4) . . ?
C20_2 C19_2 C18_2 120.2(5) . . ?
C20_2 C19_2 H19_2 119.9 . . ?
C18_2 C19_2 H19_2 119.9 . . ?
C21_2 C20_2 C19_2 120.0(5) . . ?
C21_2 C20_2 H20_2 120.0 . . ?
C19_2 C20_2 H20_2 120.0 . . ?
C20_2 C21_2 C22_2 120.1(5) . . ?
C20_2 C21_2 H21_2 120.0 . . ?
C22_2 C21_2 H21_2 120.0 . . ?
C23_2 C22_2 C21_2 120.1(5) . . ?
C23_2 C22_2 H22_2 119.9 . . ?
C21_2 C22_2 H22_2 119.9 . . ?
C22_2 C23_2 C18_2 120.7(5) . . ?
C22_2 C23_2 H23_2 119.6 . . ?
C18_2 C23_2 H23_2 119.6 . . ?
C29_2 C24_2 C25_2 118.8(5) . . ?
C29_2 C24_2 P1_2 118.0(4) . . ?
C25_2 C24_2 P1_2 123.2(4) . . ?
C26_2 C25_2 C24_2 120.7(5) . . ?
C26_2 C25_2 H25_2 119.7 . . ?
C24_2 C25_2 H25_2 119.7 . . ?
C27_2 C26_2 C25_2 120.3(5) . . ?
C27_2 C26_2 H26_2 119.9 . . ?
C25_2 C26_2 H26_2 119.9 . . ?
C26_2 C27_2 C28_2 120.6(5) . . ?
C26_2 C27_2 H27_2 119.7 . . ?
C28_2 C27_2 H27_2 119.7 . . ?
C27_2 C28_2 C29_2 119.9(5) . . ?
C27_2 C28_2 H28_2 120.1 . . ?
C29_2 C28_2 H28_2 120.1 . . ?
C28_2 C29_2 C24_2 119.8(5) . . ?
C28_2 C29_2 H29_2 120.1 . . ?
C24_2 C29_2 H29_2 120.1 . . ?

loop_
_geom_bond_atom_site_label_1
_geom_bond_atom_site_label_2
_geom_bond_distance
_geom_bond_site_symmetry_2
_geom_bond_publ_flag
P1_1 O2_1 1.490(4) . ?
P1_1 C2_1 1.789(5) . ?
P1_1 C24_1 1.814(5) . ?
P1_1 C18_1 1.819(5) . ?
O1_1 C1_1 1.383(6) . ?
O1_1 C4_1 1.450(6) . ?
N1_1 N2_1 1.233(7) . ?
N1_1 C5_1 1.479(8) . ?
N2_1 N3_1 1.113(7) . ?
C1_1 C2_1 1.348(7) . ?
C1_1 C12_1 1.472(7) . ?
C2_1 C3_1 1.521(7) . ?
C3_1 C4_1 1.528(7) . ?
C3_1 H3A_1 0.9900 . ?
C3_1 H3B_1 0.9900 . ?
C4_1 C5_1 1.533(8) . ?
C4_1 H4_1 1.0000 . ?
C5_1 C6_1 1.522(8) . ?
C5_1 H5_1 1.0000 . ?
C6_1 C7_1 1.388(8) . ?
C6_1 C11_1 1.402(8) . ?
C7_1 C8_1 1.406(8) . ?
C7_1 H7_1 0.9500 . ?
C8_1 C9_1 1.367(10) . ?
C8_1 H8_1 0.9500 . ?
C9_1 C10_1 1.387(9) . ?
C9_1 H9_1 0.9500 . ?
C10_1 C11_1 1.379(8) . ?
C10_1 H10_1 0.9500 . ?
C11_1 H11_1 0.9500 . ?
C12_1 C17_1 1.390(7) . ?
C12_1 C13_1 1.400(7) . ?
C13_1 C14_1 1.380(8) . ?
C13_1 H13_1 0.9500 . ?
C14_1 C15_1 1.382(9) . ?
C14_1 H14_1 0.9500 . ?
C15_1 C16_1 1.382(9) . ?
C15_1 H15_1 0.9500 . ?
C16_1 C17_1 1.381(8) . ?
C16_1 H16_1 0.9500 . ?
C17_1 H17_1 0.9500 . ?
C18_1 C19_1 1.375(8) . ?
C18_1 C23_1 1.391(8) . ?
C19_1 C20_1 1.396(9) . ?
C19_1 H19_1 0.9500 . ?
C20_1 C21_1 1.353(10) . ?
C20_1 H20_1 0.9500 . ?
C21_1 C22_1 1.374(10) . ?
C21_1 H21_1 0.9500 . ?
C22_1 C23_1 1.393(8) . ?
C22_1 H22_1 0.9500 . ?
C23_1 H23_1 0.9500 . ?
C24_1 C25_1 1.374(8) . ?
C24_1 C29_1 1.391(8) . ?
C25_1 C26_1 1.392(9) . ?
C25_1 H25_1 0.9500 . ?
C26_1 C27_1 1.389(10) . ?
C26_1 H26_1 0.9500 . ?
C27_1 C28_1 1.369(10) . ?
C27_1 H27_1 0.9500 . ?
C28_1 C29_1 1.378(9) . ?
C28_1 H28_1 0.9500 . ?
C29_1 H29_1 0.9500 . ?
P1_2 O2_2 1.482(4) . ?
P1_2 C2_2 1.786(5) . ?
P1_2 C24_2 1.813(5) . ?
P1_2 C18_2 1.814(5) . ?
O1_2 C1_2 1.387(6) . ?
O1_2 C4_2 1.442(6) . ?
N1_2 N2_2 1.232(7) . ?
N1_2 C5_2 1.492(7) . ?
C1_2 C2_2 1.344(8) . ?
C1_2 C12_2 1.476(7) . ?
N2_2 N3_2 1.131(7) . ?
C2_2 C3_2 1.521(7) . ?
C3_2 C4_2 1.530(7) . ?
C3_2 H3A_2 0.9900 . ?
C3_2 H3B_2 0.9900 . ?
C4_2 C5_2 1.544(8) . ?
C4_2 H4_2 1.0000 . ?
C5_2 C6_2 1.510(7) . ?
C5_2 H5_2 1.0000 . ?
C6_2 C11_2 1.394(8) . ?
C6_2 C7_2 1.396(8) . ?
C7_2 C8_2 1.378(9) . ?
C7_2 H7_2 0.9500 . ?
C8_2 C9_2 1.383(9) . ?
C8_2 H8_2 0.9500 . ?
C9_2 C10_2 1.368(10) . ?
C9_2 H9_2 0.9500 . ?
C10_2 C11_2 1.380(9) . ?
C10_2 H10_2 0.9500 . ?
C11_2 H11_2 0.9500 . ?
C12_2 C13_2 1.391(8) . ?
C12_2 C17_2 1.391(8) . ?
C13_2 C14_2 1.389(8) . ?
C13_2 H13_2 0.9500 . ?
C14_2 C15_2 1.376(9) . ?
C14_2 H14_2 0.9500 . ?
C15_2 C16_2 1.375(9) . ?
C15_2 H15_2 0.9500 . ?
C16_2 C17_2 1.376(8) . ?
C16_2 H16_2 0.9500 . ?
C17_2 H17_2 0.9500 . ?
C18_2 C23_2 1.384(7) . ?
C18_2 C19_2 1.398(7) . ?
C19_2 C20_2 1.385(8) . ?
C19_2 H19_2 0.9500 . ?
C20_2 C21_2 1.378(8) . ?
C20_2 H20_2 0.9500 . ?
C21_2 C22_2 1.382(8) . ?
C21_2 H21_2 0.9500 . ?
C22_2 C23_2 1.376(8) . ?
C22_2 H22_2 0.9500 . ?
C23_2 H23_2 0.9500 . ?
C24_2 C29_2 1.398(7) . ?
C24_2 C25_2 1.402(7) . ?
C25_2 C26_2 1.375(8) . ?
C25_2 H25_2 0.9500 . ?
C26_2 C27_2 1.371(9) . ?
C26_2 H26_2 0.9500 . ?
C27_2 C28_2 1.385(9) . ?
C27_2 H27_2 0.9500 . ?
C28_2 C29_2 1.397(8) . ?
C28_2 H28_2 0.9500 . ?
C29_2 H29_2 0.9500 . ?

loop_
_geom_torsion_atom_site_label_1
_geom_torsion_atom_site_label_2
_geom_torsion_atom_site_label_3
_geom_torsion_atom_site_label_4
_geom_torsion
_geom_torsion_site_symmetry_1
_geom_torsion_site_symmetry_2
_geom_torsion_site_symmetry_3
_geom_torsion_site_symmetry_4
_geom_torsion_publ_flag
C5_1 N1_1 N2_1 N3_1 173(5) . . . . ?
C4_1 O1_1 C1_1 C2_1 8.0(6) . . . . ?
C4_1 O1_1 C1_1 C12_1 -171.3(4) . . . . ?
O1_1 C1_1 C2_1 C3_1 1.0(6) . . . . ?
C12_1 C1_1 C2_1 C3_1 -179.8(6) . . . . ?
O1_1 C1_1 C2_1 P1_1 177.0(4) . . . . ?
C12_1 C1_1 C2_1 P1_1 -3.8(10) . . . . ?
O2_1 P1_1 C2_1 C1_1 -19.1(6) . . . . ?
C24_1 P1_1 C2_1 C1_1 106.7(5) . . . . ?
C18_1 P1_1 C2_1 C1_1 -142.9(5) . . . . ?
O2_1 P1_1 C2_1 C3_1 156.6(4) . . . . ?
C24_1 P1_1 C2_1 C3_1 -77.7(5) . . . . ?
C18_1 P1_1 C2_1 C3_1 32.7(5) . . . . ?
C1_1 C2_1 C3_1 C4_1 -8.9(6) . . . . ?
P1_1 C2_1 C3_1 C4_1 174.6(4) . . . . ?
C1_1 O1_1 C4_1 C3_1 -13.3(6) . . . . ?
C1_1 O1_1 C4_1 C5_1 -136.7(4) . . . . ?
C2_1 C3_1 C4_1 O1_1 13.1(6) . . . . ?
C2_1 C3_1 C4_1 C5_1 133.5(5) . . . . ?
N2_1 N1_1 C5_1 C6_1 150.4(5) . . . . ?
N2_1 N1_1 C5_1 C4_1 -91.5(6) . . . . ?
O1_1 C4_1 C5_1 N1_1 59.3(5) . . . . ?
C3_1 C4_1 C5_1 N1_1 -59.0(6) . . . . ?
O1_1 C4_1 C5_1 C6_1 177.5(4) . . . . ?
C3_1 C4_1 C5_1 C6_1 59.1(6) . . . . ?
N1_1 C5_1 C6_1 C7_1 13.8(7) . . . . ?
C4_1 C5_1 C6_1 C7_1 -105.1(6) . . . . ?
N1_1 C5_1 C6_1 C11_1 -169.2(5) . . . . ?
C4_1 C5_1 C6_1 C11_1 71.9(6) . . . . ?
C11_1 C6_1 C7_1 C8_1 -1.0(8) . . . . ?
C5_1 C6_1 C7_1 C8_1 175.9(5) . . . . ?
C6_1 C7_1 C8_1 C9_1 -0.1(9) . . . . ?
C7_1 C8_1 C9_1 C10_1 0.3(9) . . . . ?
C8_1 C9_1 C10_1 C11_1 0.6(9) . . . . ?
C9_1 C10_1 C11_1 C6_1 -1.7(9) . . . . ?
C7_1 C6_1 C11_1 C10_1 1.9(8) . . . . ?
C5_1 C6_1 C11_1 C10_1 -175.2(5) . . . . ?
C2_1 C1_1 C12_1 C17_1 -27.6(9) . . . . ?
O1_1 C1_1 C12_1 C17_1 151.6(5) . . . . ?
C2_1 C1_1 C12_1 C13_1 155.5(6) . . . . ?
O1_1 C1_1 C12_1 C13_1 -25.3(7) . . . . ?
C17_1 C12_1 C13_1 C14_1 2.9(8) . . . . ?
C1_1 C12_1 C13_1 C14_1 179.9(5) . . . . ?
C12_1 C13_1 C14_1 C15_1 -2.7(9) . . . . ?
C13_1 C14_1 C15_1 C16_1 0.9(10) . . . . ?
C14_1 C15_1 C16_1 C17_1 0.6(10) . . . . ?
C15_1 C16_1 C17_1 C12_1 -0.3(9) . . . . ?
C13_1 C12_1 C17_1 C16_1 -1.4(8) . . . . ?
C1_1 C12_1 C17_1 C16_1 -178.4(5) . . . . ?
O2_1 P1_1 C18_1 C19_1 -13.0(5) . . . . ?
C2_1 P1_1 C18_1 C19_1 114.7(4) . . . . ?
C24_1 P1_1 C18_1 C19_1 -134.4(4) . . . . ?
O2_1 P1_1 C18_1 C23_1 166.3(4) . . . . ?
C2_1 P1_1 C18_1 C23_1 -66.1(5) . . . . ?
C24_1 P1_1 C18_1 C23_1 44.8(5) . . . . ?
C23_1 C18_1 C19_1 C20_1 0.6(8) . . . . ?
P1_1 C18_1 C19_1 C20_1 179.9(5) . . . . ?
C18_1 C19_1 C20_1 C21_1 0.1(9) . . . . ?
C19_1 C20_1 C21_1 C22_1 -0.3(10) . . . . ?
C20_1 C21_1 C22_1 C23_1 -0.1(10) . . . . ?
C19_1 C18_1 C23_1 C22_1 -1.1(8) . . . . ?
P1_1 C18_1 C23_1 C22_1 179.7(4) . . . . ?
C21_1 C22_1 C23_1 C18_1 0.8(9) . . . . ?
O2_1 P1_1 C24_1 C25_1 120.0(5) . . . . ?
C2_1 P1_1 C24_1 C25_1 -8.2(5) . . . . ?
C18_1 P1_1 C24_1 C25_1 -120.0(5) . . . . ?
O2_1 P1_1 C24_1 C29_1 -55.4(5) . . . . ?
C2_1 P1_1 C24_1 C29_1 176.3(5) . . . . ?
C18_1 P1_1 C24_1 C29_1 64.5(5) . . . . ?
C29_1 C24_1 C25_1 C26_1 -0.4(9) . . . . ?
P1_1 C24_1 C25_1 C26_1 -175.8(5) . . . . ?
C24_1 C25_1 C26_1 C27_1 0.7(10) . . . . ?
C25_1 C26_1 C27_1 C28_1 -0.1(11) . . . . ?
C26_1 C27_1 C28_1 C29_1 -0.9(12) . . . . ?
C27_1 C28_1 C29_1 C24_1 1.2(12) . . . . ?
C25_1 C24_1 C29_1 C28_1 -0.5(10) . . . . ?
P1_1 C24_1 C29_1 C28_1 175.1(6) . . . . ?
C4_2 O1_2 C1_2 C2_2 -4.7(6) . . . . ?
C4_2 O1_2 C1_2 C12_2 174.1(5) . . . . ?
C5_2 N1_2 N2_2 N3_2 -178(5) . . . . ?
O1_2 C1_2 C2_2 C3_2 5.5(6) . . . . ?
C12_2 C1_2 C2_2 C3_2 -173.0(6) . . . . ?
O1_2 C1_2 C2_2 P1_2 178.2(4) . . . . ?
C12_2 C1_2 C2_2 P1_2 -0.3(10) . . . . ?
O2_2 P1_2 C2_2 C1_2 -84.7(6) . . . . ?
C24_2 P1_2 C2_2 C1_2 153.4(5) . . . . ?
C18_2 P1_2 C2_2 C1_2 41.9(6) . . . . ?
O2_2 P1_2 C2_2 C3_2 87.2(5) . . . . ?
C24_2 P1_2 C2_2 C3_2 -34.7(5) . . . . ?
C18_2 P1_2 C2_2 C3_2 -146.2(4) . . . . ?
C1_2 C2_2 C3_2 C4_2 -3.9(6) . . . . ?
P1_2 C2_2 C3_2 C4_2 -177.4(4) . . . . ?
C1_2 O1_2 C4_2 C3_2 1.8(6) . . . . ?
C1_2 O1_2 C4_2 C5_2 -121.6(4) . . . . ?
C2_2 C3_2 C4_2 O1_2 1.2(6) . . . . ?
C2_2 C3_2 C4_2 C5_2 120.1(5) . . . . ?
N2_2 N1_2 C5_2 C6_2 142.3(5) . . . . ?
N2_2 N1_2 C5_2 C4_2 -94.7(6) . . . . ?
O1_2 C4_2 C5_2 N1_2 58.8(5) . . . . ?
C3_2 C4_2 C5_2 N1_2 -59.8(6) . . . . ?
O1_2 C4_2 C5_2 C6_2 179.8(4) . . . . ?
C3_2 C4_2 C5_2 C6_2 61.2(6) . . . . ?
N1_2 C5_2 C6_2 C11_2 -163.1(5) . . . . ?
C4_2 C5_2 C6_2 C11_2 76.0(6) . . . . ?
N1_2 C5_2 C6_2 C7_2 18.8(7) . . . . ?
C4_2 C5_2 C6_2 C7_2 -102.1(6) . . . . ?
C11_2 C6_2 C7_2 C8_2 0.9(9) . . . . ?
C5_2 C6_2 C7_2 C8_2 179.1(6) . . . . ?
C6_2 C7_2 C8_2 C9_2 -1.6(10) . . . . ?
C7_2 C8_2 C9_2 C10_2 1.5(11) . . . . ?
C8_2 C9_2 C10_2 C11_2 -0.6(11) . . . . ?
C9_2 C10_2 C11_2 C6_2 -0.1(10) . . . . ?
C7_2 C6_2 C11_2 C10_2 -0.1(9) . . . . ?
C5_2 C6_2 C11_2 C10_2 -178.3(6) . . . . ?
C2_2 C1_2 C12_2 C13_2 -152.5(6) . . . . ?
O1_2 C1_2 C12_2 C13_2 29.0(7) . . . . ?
C2_2 C1_2 C12_2 C17_2 31.3(9) . . . . ?
O1_2 C1_2 C12_2 C17_2 -147.1(5) . . . . ?
C17_2 C12_2 C13_2 C14_2 -1.9(8) . . . . ?
C1_2 C12_2 C13_2 C14_2 -178.1(6) . . . . ?
C12_2 C13_2 C14_2 C15_2 0.7(9) . . . . ?
C13_2 C14_2 C15_2 C16_2 0.5(10) . . . . ?
C14_2 C15_2 C16_2 C17_2 -0.5(10) . . . . ?
C15_2 C16_2 C17_2 C12_2 -0.8(9) . . . . ?
C13_2 C12_2 C17_2 C16_2 2.0(8) . . . . ?
C1_2 C12_2 C17_2 C16_2 178.1(5) . . . . ?
O2_2 P1_2 C18_2 C23_2 172.6(4) . . . . ?
C2_2 P1_2 C18_2 C23_2 44.3(5) . . . . ?
C24_2 P1_2 C18_2 C23_2 -66.4(5) . . . . ?
O2_2 P1_2 C18_2 C19_2 -10.5(5) . . . . ?
C2_2 P1_2 C18_2 C19_2 -138.9(4) . . . . ?
C24_2 P1_2 C18_2 C19_2 110.5(4) . . . . ?
C23_2 C18_2 C19_2 C20_2 0.7(8) . . . . ?
P1_2 C18_2 C19_2 C20_2 -176.4(4) . . . . ?
C18_2 C19_2 C20_2 C21_2 1.1(9) . . . . ?
C19_2 C20_2 C21_2 C22_2 -1.3(9) . . . . ?
C20_2 C21_2 C22_2 C23_2 -0.3(9) . . . . ?
C21_2 C22_2 C23_2 C18_2 2.1(9) . . . . ?
C19_2 C18_2 C23_2 C22_2 -2.3(8) . . . . ?
P1_2 C18_2 C23_2 C22_2 174.5(5) . . . . ?
O2_2 P1_2 C24_2 C29_2 6.4(5) . . . . ?
C2_2 P1_2 C24_2 C29_2 130.6(4) . . . . ?
C18_2 P1_2 C24_2 C29_2 -114.8(4) . . . . ?
O2_2 P1_2 C24_2 C25_2 -175.2(4) . . . . ?
C2_2 P1_2 C24_2 C25_2 -51.0(5) . . . . ?
C18_2 P1_2 C24_2 C25_2 63.6(5) . . . . ?
C29_2 C24_2 C25_2 C26_2 -0.5(8) . . . . ?
P1_2 C24_2 C25_2 C26_2 -178.8(4) . . . . ?
C24_2 C25_2 C26_2 C27_2 0.0(8) . . . . ?
C25_2 C26_2 C27_2 C28_2 -0.3(9) . . . . ?
C26_2 C27_2 C28_2 C29_2 1.1(9) . . . . ?
C27_2 C28_2 C29_2 C24_2 -1.6(8) . . . . ?
C25_2 C24_2 C29_2 C28_2 1.3(7) . . . . ?
P1_2 C24_2 C29_2 C28_2 179.7(4) . . . . ?
